data_7222575
loop_
_publ_author_name
'Taimisto, M.'
'Laitinen, R.S.'
'Oilunkaniemi, R.'
'Ahlgren, M.'

_publ_section_title
;
 Formation and structural characterization of (Ru Cl2 (C O)2 (S Ph2)2),
 (Ru Cl2 (C O)3 (O H2)) and (Ru (O H2)6) (Ru Cl3 (C O)3)2 * 2(H2 O)
;
_journal_name_full
;
Zeitschrift fuer Naturforschung, Teil B. Anorganische Chemie, Organische 
Chemie (42,1987-)
;
_journal_page_first 959
_journal_page_last 964
_journal_volume 58
_journal_year 2003
_chemical_formula_sum 'C3 H2 Cl2 O4 Ru'
_chemical_name_systematic '(Ru (C O)3 (H2 O)) Cl2'
_space_group_IT_number 14
_symmetry_space_group_name_Hall '-P 2yn'
_symmetry_space_group_name_H-M 'P 1 21/n 1'
_cell_angle_alpha 90
_cell_angle_beta 97.73
_cell_angle_gamma 90
_cell_formula_units_Z 4
_cell_length_a 6.2821
_cell_length_b 10.332
_cell_length_c 11.866
_cell_volume 763.184
_citation_journal_id_ASTM ZNBSEN
_cod_data_source_file Taimisto_ZNBSEN_2003_1084.cif
_cod_data_source_block C3H2Cl2O4Ru1
_cod_original_cell_volume 763.1837
_cod_original_sg_symbol_Hall '-P 2ybc (x-z,y,z)'
_cod_original_formula_sum 'C3 H2 Cl2 O4 Ru1'
_cod_database_code 7222575

loop_
_symmetry_equiv_pos_as_xyz
x,y,z
-x+1/2,y+1/2,-z+1/2
-x,-y,-z
x-1/2,-y-1/2,z-1/2

loop_
_atom_site_label
_atom_site_type_symbol
_atom_site_fract_x
_atom_site_fract_y
_atom_site_fract_z
_atom_site_occupancy
_atom_site_U_iso_or_equiv
Ru1 Ru+2 0.14583 0.7815 0.612219 1 0.0
O3 O-2 0.2745 0.5552 0.472 1 0.0
O4 O-2 0.2514 0.9192 0.4959 1 0.0
C2 C+2 0.4198 0.786 0.7052 1 0.0
Cl2 Cl-1 0.03731 0.96214 0.71838 1 0.0
O2 O-2 0.5789 0.7884 0.7615 1 0.0
H1 H+1 0.262 1 0.52 1 0.0
C1 C+2 0.0368 0.6661 0.7135 1 0.0
C3 C+2 0.2298 0.6388 0.5233 1 0.0
H2 H+1 0.173 0.923 0.433 1 0.0
Cl1 Cl-1 -0.19844 0.77883 0.49523 1 0.0
O1 O-2 -0.037 0.5986 0.7717 1 0.0
